data_4323221
loop_
_publ_author_name
'Wolfram W. Seidel'
'F. Ekkehardt Hahn'
'Thomas L\"ugger'

_publ_contact_author
;
        F. Ekkehardt Hahn
        Institut f\"ur Analytische und Anorganische Chemie
        Freie Universit\"at Berlin
        Fabeckstr. 34 - 36
        14195 Berlin
        Bundesrepublik Deutschland
;
_publ_contact_author_phone '049 30 838 4002'
_publ_section_title
;
 Coordination Chemistry of N-Alkylbenzamide-2,3-dithiolates as an Approach
 to Poly(dithiolate) Ligands:
 1,4-Bis[(2,3-dimercaptobenzamido)methyl]benzene and Its Chelate Complex
 with the (C5H5)Ti Fragment
;
_journal_name_full 'Inorganic Chemistry'
_journal_page_first 6587
_journal_page_last 6596
_journal_paper_doi 10.1021/ic9706616
_journal_volume 37
_journal_year 1998
_chemical_formula_sum 'C32 H35 Cl2 N3 O2 S4 Ti'
_chemical_formula_weight 740.67
_chemical_name_systematic
; 
Tetramethylammonium[{benzol-1,4-bis(methyl-N,N'-benzamid-2,3- 
dithiolato)}(cyclopentadienyl)titanium(IV)]
;
_space_group_IT_number 2
_symmetry_cell_setting triclinic
_symmetry_space_group_name_Hall '-P 1'
_symmetry_space_group_name_H-M 'P -1'
_atom_sites_solution_hydrogens geom
_atom_sites_solution_primary direct
_atom_sites_solution_secondary difmap
_audit_creation_method SHELXL
_cell_angle_alpha 112.28(2)
_cell_angle_beta 94.46(3)
_cell_angle_gamma 104.22(3)
_cell_formula_units_Z 2
_cell_length_a 11.579(4)
_cell_length_b 12.210(4)
_cell_length_c 14.016(4)
_cell_measurement_reflns_used 25
_cell_measurement_temperature 193(2)
_cell_measurement_theta_max 12
_cell_measurement_theta_min 5
_cell_volume 1744.9(11)
_computing_cell_refinement 'CAD4, Enraf Nonius'
_computing_data_collection 'CAD4, Enraf Nonius'
_computing_data_reduction 'MolEN, Enraf Nonius'
_computing_molecular_graphics 'Zortep, Zsolnai, Pritzkow 1994'
_computing_structure_refinement 'SHELXL-93 (Sheldrick, 1993)'
_computing_structure_solution 'SHELXS-86 (Sheldrick, 1990)'
_diffrn_ambient_temperature 153(2)
_diffrn_measurement_device CAD-4
_diffrn_measurement_method 'omega 2 theta scan'
_diffrn_radiation_monochromator graphite
_diffrn_radiation_source 'fine-focus sealed tube'
_diffrn_radiation_type MoK\a
_diffrn_radiation_wavelength 0.71069
_diffrn_reflns_av_R_equivalents 0.0378
_diffrn_reflns_av_sigmaI/netI 0.0884
_diffrn_reflns_limit_h_max 12
_diffrn_reflns_limit_h_min 0
_diffrn_reflns_limit_k_max 12
_diffrn_reflns_limit_k_min -13
_diffrn_reflns_limit_l_max 15
_diffrn_reflns_limit_l_min -15
_diffrn_reflns_number 4816
_diffrn_reflns_theta_max 22.49
_diffrn_reflns_theta_min 2.67
_diffrn_standards_decay_% 1.4
_diffrn_standards_interval_count 200
_diffrn_standards_interval_time 120
_diffrn_standards_number 3
_exptl_absorpt_coefficient_mu 0.671
_exptl_absorpt_correction_T_max .9956
_exptl_absorpt_correction_T_min .8287
_exptl_absorpt_correction_type 'PSI Scan, 7 Refl.'
_exptl_crystal_colour purple
_exptl_crystal_density_diffrn 1.410
_exptl_crystal_description plates
_exptl_crystal_F_000 768
_exptl_crystal_size_max 0.6
_exptl_crystal_size_mid 0.4
_exptl_crystal_size_min 0.02
_refine_diff_density_max 0.914
_refine_diff_density_min -0.501
_refine_diff_density_rms 0.096
_refine_ls_extinction_method none
_refine_ls_goodness_of_fit_all 1.047
_refine_ls_goodness_of_fit_obs 1.149
_refine_ls_hydrogen_treatment noref
_refine_ls_matrix_type full
_refine_ls_number_parameters 397
_refine_ls_number_reflns 4527
_refine_ls_number_restraints 0
_refine_ls_restrained_S_all 1.083
_refine_ls_restrained_S_obs 1.149
_refine_ls_R_factor_all 0.1062
_refine_ls_R_factor_obs 0.0535
_refine_ls_shift/esd_max -0.001
_refine_ls_shift/esd_mean 0.000
_refine_ls_structure_factor_coef Fsqd
_refine_ls_weighting_details 'w=1/[\s^2^(Fo^2^)+(0.0807P)^2^+0.0000P] where P=(Fo^2^+2Fc^2^)/3'
_refine_ls_weighting_scheme calc
_refine_ls_wR_factor_all 0.1560
_refine_ls_wR_factor_obs 0.1284
_reflns_number_observed 2870
_reflns_number_total 4539
_reflns_observed_criterion >2sigma(I)
_cod_data_source_file ic9706616_2.cif
_cod_data_source_block compound_20xch2cl2
_cod_depositor_comments
;
The following automatic conversions were performed:

'_refine_ls_weighting_scheme' value 'calc
w=1/[\s^2^(Fo^2^)+(0.0807P)^2^+0.0000P] where P=(Fo^2^+2Fc^2^)/3' was
changed to 'calc'. New tag '_refine_ls_weighting_details' was
created. The value of the new tag was set to
'w=1/[\s^2^(Fo^2^)+(0.0807P)^2^+0.0000P] where P=(Fo^2^+2Fc^2^)/3'.

Automatic conversion script
Id: cif_fix_values 3143 2015-03-26 13:38:13Z robertas 
;
_cod_original_cell_volume 1744.9(10)
_cod_database_code 4323221

loop_
_symmetry_equiv_pos_as_xyz
'x, y, z'
'-x, -y, -z'

loop_
_atom_site_aniso_label
_atom_site_aniso_U_11
_atom_site_aniso_U_22
_atom_site_aniso_U_33
_atom_site_aniso_U_23
_atom_site_aniso_U_13
_atom_site_aniso_U_12
Ti 0.0178(6) 0.0239(6) 0.0166(6) 0.0062(5) -0.0009(4) 0.0062(5)
S1 0.0182(8) 0.0291(9) 0.0156(8) 0.0066(7) 0.0019(6) 0.0062(7)
S2 0.0166(8) 0.0380(9) 0.0175(8) 0.0064(7) 0.0013(6) 0.0090(7)
S3 0.0191(8) 0.0286(9) 0.0175(8) 0.0061(7) 0.0012(6) 0.0074(7)
S4 0.0164(8) 0.0269(8) 0.0137(8) 0.0049(7) -0.0009(6) 0.0079(7)
O1 0.040(3) 0.044(3) 0.034(3) 0.014(2) 0.005(2) 0.018(2)
O2 0.028(3) 0.051(3) 0.035(3) 0.020(2) 0.003(2) 0.021(2)
N1 0.020(3) 0.046(3) 0.010(3) 0.003(2) -0.004(2) 0.011(2)
N2 0.024(3) 0.026(3) 0.022(3) 0.004(2) 0.001(2) 0.004(2)
C1 0.026(4) 0.029(4) 0.006(3) 0.001(3) -0.004(3) 0.002(3)
C2 0.020(3) 0.038(4) 0.010(3) 0.008(3) -0.001(3) 0.003(3)
C3 0.024(4) 0.048(5) 0.020(4) 0.007(3) 0.004(3) 0.004(3)
C4 0.041(5) 0.036(4) 0.043(5) 0.013(4) 0.004(4) -0.008(4)
C5 0.035(4) 0.028(4) 0.031(4) 0.008(3) 0.004(3) -0.003(3)
C6 0.022(3) 0.031(4) 0.012(3) 0.001(3) -0.003(3) 0.001(3)
C7 0.024(4) 0.023(3) 0.018(4) -0.002(3) -0.003(3) 0.005(3)
C8 0.029(4) 0.051(4) 0.016(4) 0.003(3) 0.001(3) 0.017(3)
C9 0.026(4) 0.043(4) 0.014(3) 0.005(3) 0.010(3) 0.015(3)
C10 0.022(4) 0.057(5) 0.016(3) 0.012(3) 0.004(3) 0.012(3)
C11 0.028(4) 0.043(4) 0.031(4) 0.015(3) 0.008(3) 0.014(3)
C12 0.016(3) 0.037(4) 0.022(4) 0.003(3) 0.003(3) 0.003(3)
C13 0.011(3) 0.050(5) 0.024(4) 0.011(3) -0.003(3) 0.004(3)
C14 0.021(3) 0.040(4) 0.018(3) 0.009(3) 0.004(3) 0.008(3)
C15 0.019(3) 0.042(4) 0.022(4) 0.007(3) -0.004(3) 0.000(3)
C16 0.018(3) 0.028(4) 0.014(3) 0.001(3) -0.014(3) 0.000(3)
C17 0.022(3) 0.025(3) 0.018(3) 0.005(3) -0.002(3) 0.006(3)
C18 0.028(4) 0.026(3) 0.014(3) 0.008(3) -0.003(3) 0.007(3)
C19 0.022(3) 0.023(3) 0.019(3) 0.005(3) -0.004(3) 0.004(3)
C20 0.035(4) 0.037(4) 0.015(3) 0.008(3) 0.008(3) 0.014(3)
C21 0.035(4) 0.047(4) 0.015(4) 0.005(3) -0.002(3) 0.011(3)
C22 0.020(4) 0.047(4) 0.024(4) 0.012(3) -0.005(3) 0.005(3)
C23 0.050(5) 0.029(4) 0.072(7) 0.020(4) -0.022(5) 0.003(4)
C24 0.066(6) 0.045(5) 0.069(6) 0.037(5) 0.045(5) 0.031(4)
C25 0.097(7) 0.026(4) 0.039(5) 0.016(4) -0.037(5) 0.004(4)
C26 0.037(5) 0.047(5) 0.161(11) 0.062(7) 0.031(6) 0.030(4)
C27 0.101(8) 0.027(4) 0.031(5) 0.008(3) 0.011(5) 0.023(5)
Cl1 0.119(2) 0.0440(12) 0.0508(14) 0.0085(10) -0.0187(13) 0.0205(13)
Cl2 0.147(3) 0.274(5) 0.097(3) 0.014(3) -0.017(2) 0.150(4)
C28 0.103(8) 0.072(6) 0.044(5) 0.021(5) 0.006(5) 0.035(6)
N3 0.023(3) 0.021(3) 0.026(3) 0.011(2) -0.003(2) 0.002(2)
C29 0.038(4) 0.037(4) 0.046(5) 0.019(4) -0.002(4) 0.007(3)
C30 0.044(4) 0.039(4) 0.026(4) 0.013(3) -0.010(3) 0.009(3)
C31 0.035(4) 0.024(3) 0.026(4) 0.015(3) 0.006(3) 0.012(3)
C32 0.036(4) 0.035(4) 0.035(4) 0.013(3) -0.004(3) 0.014(3)

loop_
_atom_site_label
_atom_site_type_symbol
_atom_site_fract_x
_atom_site_fract_y
_atom_site_fract_z
_atom_site_U_iso_or_equiv
_atom_site_thermal_displace_type
_atom_site_occupancy
_atom_site_calc_flag
_atom_site_refinement_flags
_atom_site_disorder_group
Ti Ti 0.08326(9) 0.27537(10) 0.80406(8) 0.0204(3) Uani 1 d . .
S1 S 0.09566(13) 0.12211(14) 0.64036(11) 0.0220(4) Uani 1 d . .
S2 S -0.12607(13) 0.15162(15) 0.75618(12) 0.0256(4) Uani 1 d . .
S3 S 0.06248(13) 0.27922(14) 0.97586(11) 0.0229(4) Uani 1 d . .
S4 S 0.27034(13) 0.23911(13) 0.85164(11) 0.0200(4) Uani 1 d . .
O1 O 0.1968(4) -0.1803(4) 0.6356(3) 0.0388(12) Uani 1 d . .
O2 O 0.5814(4) 0.2365(4) 1.0087(3) 0.0361(11) Uani 1 d . .
N1 N 0.1781(4) -0.1097(5) 0.5094(4) 0.0279(13) Uani 1 d . .
H1N H 0.1299 -0.0929 0.4709 0.036 Uiso 1 calc . .
N2 N 0.5525(4) 0.3574(4) 0.9266(4) 0.0264(12) Uani 1 d . .
H2N H 0.5242 0.4175 0.9306 0.034 Uiso 1 calc . .
C1 C -0.0013(5) -0.0075(5) 0.6489(4) 0.0241(14) Uani 1 d . .
C2 C -0.1040(5) 0.0052(6) 0.6947(4) 0.0246(14) Uani 1 d . .
C3 C -0.1906(6) -0.0998(6) 0.6884(5) 0.034(2) Uani 1 d . .
H3 H -0.2628 -0.0925 0.7147 0.044 Uiso 1 calc . .
C4 C -0.1724(6) -0.2146(6) 0.6443(6) 0.045(2) Uani 1 d . .
H4 H -0.2332 -0.2862 0.6385 0.059 Uiso 1 calc . .
C5 C -0.0671(6) -0.2262(6) 0.6086(5) 0.035(2) Uani 1 d . .
H5 H -0.0530 -0.3049 0.5831 0.045 Uiso 1 calc . .
C6 C 0.0188(5) -0.1242(6) 0.6096(4) 0.0258(15) Uani 1 d . .
C7 C 0.1393(5) -0.1413(5) 0.5828(5) 0.0256(15) Uani 1 d . .
C8 C 0.3031(6) -0.1022(6) 0.4909(5) 0.035(2) Uani 1 d . .
H8A H 0.3102 -0.0941 0.4266 0.045 Uiso 1 calc . .
H8B H 0.3203 -0.1764 0.4852 0.045 Uiso 1 calc . .
C9 C 0.3944(5) 0.0082(6) 0.5803(4) 0.029(2) Uani 1 d . .
C10 C 0.4095(6) 0.1258(7) 0.5885(5) 0.032(2) Uani 1 d . .
H10 H 0.3651 0.1386 0.5358 0.042 Uiso 1 calc . .
C11 C 0.4897(6) 0.2289(6) 0.6736(5) 0.033(2) Uani 1 d . .
H11 H 0.4995 0.3104 0.6781 0.043 Uiso 1 calc . .
C12 C 0.5552(5) 0.2101(6) 0.7518(5) 0.029(2) Uani 1 d . .
C13 C 0.5425(5) 0.0920(6) 0.7403(5) 0.031(2) Uani 1 d . .
H13 H 0.5888 0.0785 0.7914 0.040 Uiso 1 calc . .
C14 C 0.4638(5) -0.0101(6) 0.6559(5) 0.028(2) Uani 1 d . .
H14 H 0.4573 -0.0917 0.6497 0.036 Uiso 1 calc . .
C15 C 0.6295(5) 0.3200(6) 0.8494(5) 0.032(2) Uani 1 d . .
H15A H 0.6932 0.2990 0.8787 0.042 Uiso 1 calc . .
H15B H 0.6649 0.3871 0.8320 0.042 Uiso 1 calc . .
C16 C 0.5245(5) 0.3016(6) 0.9909(4) 0.0248(15) Uani 1 d . .
C17 C 0.4214(5) 0.3257(5) 1.0452(4) 0.0236(14) Uani 1 d . .
C18 C 0.3053(5) 0.3033(5) 0.9894(4) 0.0231(14) Uani 1 d . .
C19 C 0.2112(5) 0.3204(5) 1.0455(4) 0.0233(14) Uani 1 d . .
C20 C 0.2333(6) 0.3627(6) 1.1553(5) 0.029(2) Uani 1 d . .
H20 H 0.1696 0.3751 1.1930 0.038 Uiso 1 calc . .
C21 C 0.3490(6) 0.3862(6) 1.2082(5) 0.035(2) Uani 1 d . .
H21 H 0.3648 0.4163 1.2826 0.046 Uiso 1 calc . .
C22 C 0.4413(5) 0.3662(6) 1.1537(5) 0.033(2) Uani 1 d . .
H22 H 0.5195 0.3803 1.1908 0.043 Uiso 1 calc . .
C23 C 0.2019(8) 0.4771(7) 0.8448(8) 0.054(2) Uani 1 d . .
H23 H 0.2808 0.5050 0.8863 0.071 Uiso 1 calc . .
C24 C 0.1780(8) 0.4217(7) 0.7426(7) 0.051(2) Uani 1 d . .
H24 H 0.2360 0.4043 0.6991 0.066 Uiso 1 calc . .
C25 C 0.0554(9) 0.3922(6) 0.7079(6) 0.059(3) Uani 1 d . .
H25 H 0.0125 0.3515 0.6373 0.076 Uiso 1 calc . .
C26 C 0.0063(7) 0.4361(8) 0.8010(10) 0.071(3) Uani 1 d . .
H26 H -0.0764 0.4296 0.8052 0.093 Uiso 1 calc . .
C27 C 0.1043(10) 0.4899(6) 0.8835(6) 0.054(2) Uani 1 d . .
H27 H 0.1014 0.5293 0.9557 0.070 Uiso 1 calc . .
Cl1 Cl 0.1863(2) 0.5478(2) 0.4282(2) 0.0774(8) Uani 1 d . .
Cl2 Cl 0.3974(4) 0.5691(5) 0.5610(3) 0.178(2) Uani 1 d . .
C28 C 0.2542(9) 0.5723(8) 0.5538(6) 0.073(3) Uani 1 d . .
H28A H 0.2520 0.6505 0.6030 0.095 Uiso 1 calc . .
H28B H 0.2084 0.5103 0.5728 0.095 Uiso 1 calc . .
N3 N 0.7858(4) 0.0920(4) 0.0849(4) 0.0243(12) Uani 1 d . .
C29 C 0.6731(6) 0.0388(6) 0.1156(6) 0.042(2) Uani 1 d . .
H29A H 0.6111 0.0704 0.0985 0.054 Uiso 1 calc . .
H29B H 0.6878 0.0607 0.1891 0.054 Uiso 1 calc . .
H29C H 0.6482 -0.0490 0.0790 0.054 Uiso 1 calc . .
C30 C 0.7606(6) 0.0577(6) -0.0306(5) 0.038(2) Uani 1 d . .
H30A H 0.8324 0.0914 -0.0512 0.050 Uiso 1 calc . .
H30B H 0.6986 0.0900 -0.0466 0.050 Uiso 1 calc . .
H30C H 0.7349 -0.0300 -0.0674 0.050 Uiso 1 calc . .
C31 C 0.8259(6) 0.2312(5) 0.1431(5) 0.0262(15) Uani 1 d . .
H31A H 0.8982 0.2651 0.1232 0.034 Uiso 1 calc . .
H31B H 0.8408 0.2531 0.2165 0.034 Uiso 1 calc . .
H31C H 0.7641 0.2631 0.1261 0.034 Uiso 1 calc . .
C32 C 0.8850(6) 0.0446(6) 0.1106(5) 0.036(2) Uani 1 d . .
H32A H 0.9561 0.0799 0.0902 0.046 Uiso 1 calc . .
H32B H 0.8613 -0.0431 0.0739 0.046 Uiso 1 calc . .
H32C H 0.9009 0.0666 0.1840 0.046 Uiso 1 calc . .

loop_
_atom_type_symbol
_atom_type_description
_atom_type_scat_dispersion_real
_atom_type_scat_dispersion_imag
_atom_type_scat_source
C C 0.0033 0.0016 'International Tables Vol C Tables 4.2.6.8 and 6.1.1.4'
H H 0.0000 0.0000 'International Tables Vol C Tables 4.2.6.8 and 6.1.1.4'
N N 0.0061 0.0033 'International Tables Vol C Tables 4.2.6.8 and 6.1.1.4'
O O 0.0106 0.0060 'International Tables Vol C Tables 4.2.6.8 and 6.1.1.4'
S S 0.1246 0.1234 'International Tables Vol C Tables 4.2.6.8 and 6.1.1.4'
Cl Cl 0.1484 0.1585 'International Tables Vol C Tables 4.2.6.8 and 6.1.1.4'
Ti Ti 0.2776 0.4457 'International Tables Vol C Tables 4.2.6.8 and 6.1.1.4'

loop_
_geom_angle_atom_site_label_1
_geom_angle_atom_site_label_2
_geom_angle_atom_site_label_3
_geom_angle
_geom_angle_site_symmetry_1
_geom_angle_site_symmetry_3
_geom_angle_publ_flag
C23 Ti C24 32.4(3) . . ?
C23 Ti C26 55.4(3) . . ?
C24 Ti C26 56.6(3) . . ?
C23 Ti C25 55.4(3) . . ?
C24 Ti C25 34.0(3) . . ?
C26 Ti C25 35.3(3) . . ?
C23 Ti C27 32.4(3) . . ?
C24 Ti C27 54.8(3) . . ?
C26 Ti C27 34.0(3) . . ?
C25 Ti C27 56.6(3) . . ?
C23 Ti S1 115.4(3) . . ?
C24 Ti S1 86.1(2) . . ?
C26 Ti S1 118.2(3) . . ?
C25 Ti S1 85.7(2) . . ?
C27 Ti S1 139.5(2) . . ?
C23 Ti S2 140.5(2) . . ?
C24 Ti S2 127.8(2) . . ?
C26 Ti S2 85.1(2) . . ?
C25 Ti S2 94.2(2) . . ?
C27 Ti S2 111.9(3) . . ?
S1 Ti S2 82.58(7) . . ?
C23 Ti S4 85.8(2) . . ?
C24 Ti S4 93.3(2) . . ?
C26 Ti S4 141.0(2) . . ?
C25 Ti S4 126.3(3) . . ?
C27 Ti S4 109.8(3) . . ?
S1 Ti S4 79.11(7) . . ?
S2 Ti S4 133.38(7) . . ?
C23 Ti S3 102.4(3) . . ?
C24 Ti S3 134.8(2) . . ?
C26 Ti S3 103.1(3) . . ?
C25 Ti S3 138.1(2) . . ?
C27 Ti S3 85.4(2) . . ?
S1 Ti S3 134.80(7) . . ?
S2 Ti S3 83.42(7) . . ?
S4 Ti S3 80.02(6) . . ?
C1 S1 Ti 97.9(2) . . ?
C2 S2 Ti 98.1(2) . . ?
C19 S3 Ti 106.2(2) . . ?
C18 S4 Ti 106.8(2) . . ?
C7 N1 C8 121.5(5) . . ?
C16 N2 C15 122.5(5) . . ?
C6 C1 C2 119.0(5) . . ?
C6 C1 S1 122.1(5) . . ?
C2 C1 S1 118.8(5) . . ?
C3 C2 C1 119.4(6) . . ?
C3 C2 S2 119.7(5) . . ?
C1 C2 S2 120.9(5) . . ?
C4 C3 C2 120.4(6) . . ?
C5 C4 C3 120.5(6) . . ?
C4 C5 C6 120.6(6) . . ?
C5 C6 C1 119.7(6) . . ?
C5 C6 C7 117.1(6) . . ?
C1 C6 C7 122.6(5) . . ?
O1 C7 N1 124.5(6) . . ?
O1 C7 C6 117.6(6) . . ?
N1 C7 C6 117.9(5) . . ?
N1 C8 C9 110.7(5) . . ?
C10 C9 C14 119.0(6) . . ?
C10 C9 C8 120.9(6) . . ?
C14 C9 C8 120.1(6) . . ?
C9 C10 C11 121.3(6) . . ?
C12 C11 C10 119.4(6) . . ?
C13 C12 C11 118.5(6) . . ?
C13 C12 C15 121.7(6) . . ?
C11 C12 C15 119.7(6) . . ?
C12 C13 C14 122.2(6) . . ?
C13 C14 C9 119.6(6) . . ?
N2 C15 C12 110.1(5) . . ?
O2 C16 N2 123.1(6) . . ?
O2 C16 C17 120.3(5) . . ?
N2 C16 C17 116.6(5) . . ?
C22 C17 C18 120.0(5) . . ?
C22 C17 C16 117.9(5) . . ?
C18 C17 C16 122.0(5) . . ?
C19 C18 C17 118.6(5) . . ?
C19 C18 S4 118.7(4) . . ?
C17 C18 S4 122.4(5) . . ?
C18 C19 C20 120.6(5) . . ?
C18 C19 S3 119.2(4) . . ?
C20 C19 S3 120.1(5) . . ?
C21 C20 C19 119.5(6) . . ?
C22 C21 C20 120.5(6) . . ?
C21 C22 C17 120.8(5) . . ?
C24 C23 C27 111.9(7) . . ?
C24 C23 Ti 74.3(4) . . ?
C27 C23 Ti 75.3(5) . . ?
C23 C24 C25 109.0(7) . . ?
C23 C24 Ti 73.3(4) . . ?
C25 C24 Ti 73.7(4) . . ?
C24 C25 C26 105.2(7) . . ?
C24 C25 Ti 72.3(4) . . ?
C26 C25 Ti 72.3(4) . . ?
C27 C26 C25 105.7(7) . . ?
C27 C26 Ti 73.2(4) . . ?
C25 C26 Ti 72.4(4) . . ?
C23 C27 C26 108.2(8) . . ?
C23 C27 Ti 72.4(5) . . ?
C26 C27 Ti 72.7(4) . . ?
Cl2 C28 Cl1 112.9(5) . . ?
C29 N3 C32 111.0(5) . . ?
C29 N3 C30 108.7(5) . . ?
C32 N3 C30 109.6(5) . . ?
C29 N3 C31 109.7(5) . . ?
C32 N3 C31 108.5(4) . . ?
C30 N3 C31 109.4(4) . . ?

loop_
_geom_bond_atom_site_label_1
_geom_bond_atom_site_label_2
_geom_bond_distance
_geom_bond_site_symmetry_2
_geom_bond_publ_flag
Ti C23 2.331(7) . ?
Ti C24 2.342(7) . ?
Ti C26 2.358(7) . ?
Ti C25 2.361(6) . ?
Ti C27 2.365(7) . ?
Ti S1 2.390(2) . ?
Ti S2 2.406(2) . ?
Ti S4 2.409(2) . ?
Ti S3 2.423(2) . ?
S1 C1 1.753(6) . ?
S2 C2 1.759(6) . ?
S3 C19 1.764(6) . ?
S4 C18 1.755(6) . ?
O1 C7 1.251(7) . ?
O2 C16 1.229(7) . ?
N1 C7 1.302(8) . ?
N1 C8 1.477(8) . ?
N2 C16 1.336(7) . ?
N2 C15 1.466(8) . ?
C1 C6 1.405(8) . ?
C1 C2 1.409(8) . ?
C2 C3 1.388(9) . ?
C3 C4 1.378(9) . ?
C4 C5 1.372(10) . ?
C5 C6 1.384(8) . ?
C6 C7 1.515(8) . ?
C8 C9 1.522(9) . ?
C9 C10 1.362(9) . ?
C9 C14 1.397(8) . ?
C10 C11 1.409(9) . ?
C11 C12 1.406(9) . ?
C12 C13 1.357(9) . ?
C12 C15 1.507(8) . ?
C13 C14 1.393(9) . ?
C16 C17 1.495(8) . ?
C17 C22 1.389(8) . ?
C17 C18 1.410(8) . ?
C18 C19 1.404(8) . ?
C19 C20 1.404(8) . ?
C20 C21 1.387(9) . ?
C21 C22 1.377(9) . ?
C23 C24 1.303(11) . ?
C23 C27 1.309(11) . ?
C24 C25 1.375(11) . ?
C25 C26 1.431(12) . ?
C26 C27 1.382(12) . ?
Cl1 C28 1.754(8) . ?
Cl2 C28 1.665(10) . ?
N3 C29 1.481(8) . ?
N3 C32 1.485(8) . ?
N3 C30 1.495(8) . ?
N3 C31 1.507(7) . ?
